data_4343183
loop_
_publ_author_name
'Yang, Lin'
'Pisoni, Andrea'
'Magrez, Arnaud'
'Katrych, Sergiy'
'Arakcheeva, Alla'
'Dalla Piazza, Bastien'
'Pr\<sa, Krunoslav'
'Ja\'cimovi\'c, Ja\'cim'
'Akrap, Ana'
'Teyssier, J\'er\'emie'
'Forr\'o, L\'aszl\'o'
'R\/onnow, Henrik M'

_publ_section_title
;
 Crystal Structure, Transport, and Magnetic Properties of an Ir(6+)
 Compound Ba8Al2IrO14.
;
_journal_issue 9
_journal_name_full 'Inorganic chemistry'
_journal_page_first 4371
_journal_page_last 4376
_journal_paper_doi 10.1021/acs.inorgchem.5b00157
_journal_volume 54
_journal_year 2015
_chemical_formula_moiety '2(Al O4), Ir O6, 8(Ba)'
_chemical_formula_sum 'Al2 Ba8 Ir O14'
_chemical_formula_weight 1568.88
_chemical_name_systematic
; 
 ? 
;
_space_group_IT_number 12
_symmetry_cell_setting monoclinic
_symmetry_space_group_name_Hall '-C 2y'
_symmetry_space_group_name_H-M 'C 1 2/m 1'
_atom_sites_solution_hydrogens none
_atom_sites_solution_primary direct
_atom_sites_solution_secondary difmap
_audit_creation_method SHELXL-97
_cell_angle_alpha 90.00
_cell_angle_beta 109.656(5)
_cell_angle_gamma 90.00
_cell_formula_units_Z 2
_cell_length_a 19.8283(15)
_cell_length_b 5.9591(5)
_cell_length_c 7.6013(5)
_cell_measurement_temperature 90(2)
_cell_volume 845.82(11)
_computing_structure_refinement 'SHELXL-97 (Sheldrick, 1997)'
_computing_structure_solution 'SHELXS-97 (Sheldrick, 1990)'
_diffrn_ambient_temperature 90(2)
_diffrn_measured_fraction_theta_full 0.998
_diffrn_measured_fraction_theta_max 0.998
_diffrn_radiation_monochromator graphite
_diffrn_radiation_source 'fine-focus sealed tube'
_diffrn_radiation_type MoK\a
_diffrn_radiation_wavelength 0.71073
_diffrn_reflns_av_R_equivalents 0.0537
_diffrn_reflns_av_sigmaI/netI 0.0370
_diffrn_reflns_limit_h_max 30
_diffrn_reflns_limit_h_min -32
_diffrn_reflns_limit_k_max 9
_diffrn_reflns_limit_k_min -9
_diffrn_reflns_limit_l_max 12
_diffrn_reflns_limit_l_min -12
_diffrn_reflns_number 12095
_diffrn_reflns_theta_full 35.00
_diffrn_reflns_theta_max 35.00
_diffrn_reflns_theta_min 3.59
_exptl_absorpt_coefficient_mu 26.297
_exptl_absorpt_correction_T_max 0.4370
_exptl_absorpt_correction_T_min 0.1699
_exptl_absorpt_correction_type empirical
_exptl_absorpt_process_details SADABS
_exptl_crystal_colour black
_exptl_crystal_density_diffrn 6.160
_exptl_crystal_density_method 'not measured'
_exptl_crystal_description 'needle like'
_exptl_crystal_F_000 1326
_exptl_crystal_size_max 0.3
_exptl_crystal_size_mid 0.05
_exptl_crystal_size_min 0.05
_refine_diff_density_max 4.652
_refine_diff_density_min -7.287
_refine_diff_density_rms 0.471
_refine_ls_extinction_coef 0.00027(5)
_refine_ls_extinction_expression Fc^*^=kFc[1+0.001xFc^2^\l^3^/sin(2\q)]^-1/4^
_refine_ls_extinction_method SHELXL
_refine_ls_goodness_of_fit_ref 1.110
_refine_ls_hydrogen_treatment none
_refine_ls_matrix_type full
_refine_ls_number_parameters 64
_refine_ls_number_reflns 2014
_refine_ls_number_restraints 0
_refine_ls_restrained_S_all 1.110
_refine_ls_R_factor_all 0.0455
_refine_ls_R_factor_gt 0.0392
_refine_ls_shift/su_max 0.000
_refine_ls_shift/su_mean 0.000
_refine_ls_structure_factor_coef Fsqd
_refine_ls_weighting_details 'calc w=1/[\s^2^(Fo^2^)+(0.0156P)^2^+51.8678P] where P=(Fo^2^+2Fc^2^)/3'
_refine_ls_weighting_scheme calc
_refine_ls_wR_factor_gt 0.0791
_refine_ls_wR_factor_ref 0.0821
_reflns_number_gt 1820
_reflns_number_total 2014
_reflns_threshold_expression >2sigma(I)
_cod_data_source_file ic5b00157_si_001.cif
_cod_data_source_block lt
_cod_depositor_comments
;
The following automatic conversions were performed:

'_exptl_absorpt_correction_type' value 'Empirical' changed to
'empirical' according to
/usr/data/users/saulius/crontab/automatic-downloads/current/ACS/lib/dictionaries/cif_core.dic
dictionary named 'cif_core.dic' version 2.4.2 from 2011-04-26.

Automatic conversion script
Id: cif_fix_values 3271 2015-04-21 07:52:19Z andrius 
;
_cod_database_code 4343183

loop_
_symmetry_equiv_pos_as_xyz
'x, y, z'
'-x, y, -z'
'x+1/2, y+1/2, z'
'-x+1/2, y+1/2, -z'
'-x, -y, -z'
'x, -y, z'
'-x+1/2, -y+1/2, -z'
'x+1/2, -y+1/2, z'

loop_
_atom_site_label
_atom_site_type_symbol
_atom_site_fract_x
_atom_site_fract_y
_atom_site_fract_z
_atom_site_U_iso_or_equiv
_atom_site_adp_type
_atom_site_occupancy
_atom_site_symmetry_multiplicity
_atom_site_calc_flag
_atom_site_refinement_flags
Ir1 Ir 0.0000 0.0000 0.0000 0.00704(10) Uani 1 4 d S
Ba1 Ba 0.47474(3) 0.0000 0.20736(8) 0.01131(12) Uani 1 2 d S
Ba2 Ba 0.31481(3) 0.0000 0.70665(8) 0.01179(12) Uani 1 2 d S
Ba3 Ba 0.17257(3) 0.0000 0.98942(10) 0.01794(14) Uani 1 2 d S
Ba4 Ba 0.09747(4) 0.0000 0.46073(10) 0.02508(17) Uani 1 2 d S
Al1 Al 0.3265(3) 0.0000 0.2965(6) 0.0286(9) Uani 1 2 d S
O1 O 0.4076(7) 0.0000 0.4694(14) 0.041(3) Uani 1 2 d S
O2 O 0.0336(4) 0.0000 0.7750(10) 0.0116(12) Uani 1 2 d S
O3 O 0.0726(3) 0.2277(9) 0.1226(7) 0.0126(9) Uani 1 1 d .
O4 O 0.3271(6) 0.0000 0.0724(16) 0.054(4) Uani 1 2 d S
O5a O 0.1980(11) 0.1898(15) 0.7185(14) 0.055(4) Uiso 0.50 1 d P
O5b O 0.2859(10) 0.2186(8) 0.3443(15) 0.055(4) Uiso 0.50 1 d P

loop_
_atom_site_aniso_label
_atom_site_aniso_U_11
_atom_site_aniso_U_22
_atom_site_aniso_U_33
_atom_site_aniso_U_23
_atom_site_aniso_U_13
_atom_site_aniso_U_12
Ir1 0.00537(19) 0.00635(18) 0.0093(2) 0.000 0.00240(15) 0.000
Ba1 0.0146(2) 0.0088(2) 0.0106(2) 0.000 0.00422(19) 0.000
Ba2 0.0073(2) 0.0138(2) 0.0138(3) 0.000 0.00297(19) 0.000
Ba3 0.0091(2) 0.0218(3) 0.0250(3) 0.000 0.0085(2) 0.000
Ba4 0.0268(4) 0.0218(3) 0.0156(3) 0.000 -0.0075(3) 0.000
Al1 0.037(2) 0.038(2) 0.0140(17) 0.000 0.0113(16) 0.000
O1 0.066(8) 0.037(6) 0.013(4) 0.000 0.005(5) 0.000
O2 0.012(3) 0.011(3) 0.014(3) 0.000 0.006(3) 0.000
O3 0.0103(19) 0.011(2) 0.016(2) -0.0024(17) 0.0030(17) -0.0014(16)
O4 0.024(5) 0.110(13) 0.024(5) 0.000 0.000(4) 0.000

loop_
_atom_type_symbol
_atom_type_description
_atom_type_scat_dispersion_real
_atom_type_scat_dispersion_imag
_atom_type_scat_source
O O 0.0106 0.0060 'International Tables Vol C Tables 4.2.6.8 and 6.1.1.4'
Al Al 0.0645 0.0514 'International Tables Vol C Tables 4.2.6.8 and 6.1.1.4'
Ba Ba -0.3244 2.2819 'International Tables Vol C Tables 4.2.6.8 and 6.1.1.4'
Ir Ir -1.4442 7.9887 'International Tables Vol C Tables 4.2.6.8 and 6.1.1.4'

loop_
_geom_angle_atom_site_label_1
_geom_angle_atom_site_label_2
_geom_angle_atom_site_label_3
_geom_angle
_geom_angle_site_symmetry_1
_geom_angle_site_symmetry_3
O3 Ir1 O3 180.0(5) 5 .
O3 Ir1 O3 87.1(3) 5 2
O3 Ir1 O3 92.9(3) . 2
O3 Ir1 O3 92.9(3) 5 6
O3 Ir1 O3 87.1(3) . 6
O3 Ir1 O3 180.0(2) 2 6
O3 Ir1 O2 90.2(2) 5 5_556
O3 Ir1 O2 89.8(2) . 5_556
O3 Ir1 O2 90.2(2) 2 5_556
O3 Ir1 O2 89.8(2) 6 5_556
O3 Ir1 O2 89.8(2) 5 1_554
O3 Ir1 O2 90.2(2) . 1_554
O3 Ir1 O2 89.8(2) 2 1_554
O3 Ir1 O2 90.2(2) 6 1_554
O2 Ir1 O2 180.0(3) 5_556 1_554
O3 Ir1 Ba4 55.82(15) 5 5
O3 Ir1 Ba4 124.18(15) . 5
O3 Ir1 Ba4 55.82(15) 2 5
O3 Ir1 Ba4 124.18(15) 6 5
O2 Ir1 Ba4 129.5(2) 5_556 5
O2 Ir1 Ba4 50.5(2) 1_554 5
O3 Ir1 Ba4 124.18(15) 5 .
O3 Ir1 Ba4 55.82(15) . .
O3 Ir1 Ba4 124.18(15) 2 .
O3 Ir1 Ba4 55.82(15) 6 .
O2 Ir1 Ba4 50.5(2) 5_556 .
O2 Ir1 Ba4 129.5(2) 1_554 .
Ba4 Ir1 Ba4 180.000(14) 5 .
O3 Ir1 Ba3 55.83(15) 5 5_556
O3 Ir1 Ba3 124.17(15) . 5_556
O3 Ir1 Ba3 55.83(15) 2 5_556
O3 Ir1 Ba3 124.17(15) 6 5_556
O2 Ir1 Ba3 51.1(2) 5_556 5_556
O2 Ir1 Ba3 128.9(2) 1_554 5_556
Ba4 Ir1 Ba3 78.37(2) 5 5_556
Ba4 Ir1 Ba3 101.63(2) . 5_556
O3 Ir1 Ba3 124.17(15) 5 1_554
O3 Ir1 Ba3 55.83(15) . 1_554
O3 Ir1 Ba3 124.17(15) 2 1_554
O3 Ir1 Ba3 55.83(15) 6 1_554
O2 Ir1 Ba3 128.9(2) 5_556 1_554
O2 Ir1 Ba3 51.1(2) 1_554 1_554
Ba4 Ir1 Ba3 101.63(2) 5 1_554
Ba4 Ir1 Ba3 78.37(2) . 1_554
Ba3 Ir1 Ba3 180.0 5_556 1_554
O3 Ir1 Ba1 127.58(15) 5 3_455
O3 Ir1 Ba1 52.42(15) . 3_455
O3 Ir1 Ba1 55.36(15) 2 3_455
O3 Ir1 Ba1 124.64(15) 6 3_455
O2 Ir1 Ba1 58.804(11) 5_556 3_455
O2 Ir1 Ba1 121.196(11) 1_554 3_455
Ba4 Ir1 Ba1 110.439(11) 5 3_455
Ba4 Ir1 Ba1 69.561(11) . 3_455
Ba3 Ir1 Ba1 72.233(11) 5_556 3_455
Ba3 Ir1 Ba1 107.767(11) 1_554 3_455
O3 Ir1 Ba1 52.42(15) 5 7_545
O3 Ir1 Ba1 127.58(15) . 7_545
O3 Ir1 Ba1 124.64(15) 2 7_545
O3 Ir1 Ba1 55.36(15) 6 7_545
O2 Ir1 Ba1 121.196(11) 5_556 7_545
O2 Ir1 Ba1 58.804(11) 1_554 7_545
Ba4 Ir1 Ba1 69.561(11) 5 7_545
Ba4 Ir1 Ba1 110.439(11) . 7_545
Ba3 Ir1 Ba1 107.767(11) 5_556 7_545
Ba3 Ir1 Ba1 72.233(11) 1_554 7_545
Ba1 Ir1 Ba1 180.00(2) 3_455 7_545
O1 Ba1 O4 63.7(4) . .
O1 Ba1 O1 79.9(4) . 5_656
O4 Ba1 O1 143.6(4) . 5_656
O1 Ba1 O3 135.96(17) . 8
O4 Ba1 O3 130.79(19) . 8
O1 Ba1 O3 76.0(2) 5_656 8
O1 Ba1 O3 135.96(17) . 3_545
O4 Ba1 O3 130.79(19) . 3_545
O1 Ba1 O3 76.0(2) 5_656 3_545
O3 Ba1 O3 71.8(2) 8 3_545
O1 Ba1 O3 122.6(2) . 4_545
O4 Ba1 O3 71.4(2) . 4_545
O1 Ba1 O3 135.11(19) 5_656 4_545
O3 Ba1 O3 100.19(13) 8 4_545
O3 Ba1 O3 60.86(18) 3_545 4_545
O1 Ba1 O3 122.6(2) . 7
O4 Ba1 O3 71.4(2) . 7
O1 Ba1 O3 135.11(19) 5_656 7
O3 Ba1 O3 60.86(18) 8 7
O3 Ba1 O3 100.19(13) 3_545 7
O3 Ba1 O3 68.9(2) 4_545 7
O1 Ba1 O2 85.39(14) . 7_546
O4 Ba1 O2 87.05(14) . 7_546
O1 Ba1 O2 90.18(14) 5_656 7_546
O3 Ba1 O2 130.46(17) 8 7_546
O3 Ba1 O2 58.66(17) 3_545 7_546
O3 Ba1 O2 57.89(17) 4_545 7_546
O3 Ba1 O2 126.61(17) 7 7_546
O1 Ba1 O2 85.39(14) . 7_556
O4 Ba1 O2 87.05(14) . 7_556
O1 Ba1 O2 90.18(14) 5_656 7_556
O3 Ba1 O2 58.66(17) 8 7_556
O3 Ba1 O2 130.46(17) 3_545 7_556
O3 Ba1 O2 126.61(17) 4_545 7_556
O3 Ba1 O2 57.89(17) 7 7_556
O2 Ba1 O2 170.6(3) 7_546 7_556
O1 Ba1 Al1 31.8(3) . .
O4 Ba1 Al1 31.9(3) . .
O1 Ba1 Al1 111.7(3) 5_656 .
O3 Ba1 Al1 143.87(10) 8 .
O3 Ba1 Al1 143.87(10) 3_545 .
O3 Ba1 Al1 97.49(12) 4_545 .
O3 Ba1 Al1 97.49(12) 7 .
O2 Ba1 Al1 85.55(13) 7_546 .
O2 Ba1 Al1 85.55(13) 7_556 .
O1 Ba1 Ir1 120.47(3) . 3_545
O4 Ba1 Ir1 97.34(13) . 3_545
O1 Ba1 Ir1 101.28(13) 5_656 3_545
O3 Ba1 Ir1 100.22(11) 8 3_545
O3 Ba1 Ir1 34.35(10) 3_545 3_545
O3 Ba1 Ir1 34.41(10) 4_545 3_545
O3 Ba1 Ir1 98.20(10) 7 3_545
O2 Ba1 Ir1 35.59(14) 7_546 3_545
O2 Ba1 Ir1 153.00(14) 7_556 3_545
Al1 Ba1 Ir1 111.97(3) . 3_545
O1 Ba1 Ir1 120.47(3) . 3
O4 Ba1 Ir1 97.34(13) . 3
O1 Ba1 Ir1 101.28(13) 5_656 3
O3 Ba1 Ir1 34.35(10) 8 3
O3 Ba1 Ir1 100.22(11) 3_545 3
O3 Ba1 Ir1 98.20(10) 4_545 3
O3 Ba1 Ir1 34.41(10) 7 3
O2 Ba1 Ir1 153.00(14) 7_546 3
O2 Ba1 Ir1 35.59(14) 7_556 3
Al1 Ba1 Ir1 111.97(3) . 3
Ir1 Ba1 Ir1 117.521(17) 3_545 3
O5b Ba2 O5b 82.795(18) 4_546 7_556
O5b Ba2 O5a 19.071(4) 4_546 6
O5b Ba2 O5a 68.209(15) 7_556 6
O5b Ba2 O5a 68.209(15) 4_546 .
O5b Ba2 O5a 19.071(4) 7_556 .
O5a Ba2 O5a 51.434(12) 6 .
O5b Ba2 O4 87.20(18) 4_546 1_556
O5b Ba2 O4 87.20(18) 7_556 1_556
O5a Ba2 O4 74.8(2) 6 1_556
O5a Ba2 O4 74.8(2) . 1_556
O5b Ba2 O3 161.48(11) 4_546 7_556
O5b Ba2 O3 99.03(11) 7_556 7_556
O5a Ba2 O3 147.28(11) 6 7_556
O5a Ba2 O3 108.79(11) . 7_556
O4 Ba2 O3 74.5(2) 1_556 7_556
O5b Ba2 O3 99.03(11) 4_546 4_546
O5b Ba2 O3 161.48(11) 7_556 4_546
O5a Ba2 O3 108.79(11) 6 4_546
O5a Ba2 O3 147.28(11) . 4_546
O4 Ba2 O3 74.5(2) 1_556 4_546
O3 Ba2 O3 73.5(2) 7_556 4_546
O5b Ba2 O5b 70.531(12) 4_546 6
O5b Ba2 O5b 104.83(2) 7_556 6
O5a Ba2 O5b 86.810(14) 6 6
O5a Ba2 O5b 109.33(2) . 6
O4 Ba2 O5b 152.69(6) 1_556 6
O3 Ba2 O5b 125.90(11) 7_556 6
O3 Ba2 O5b 93.05(11) 4_546 6
O5b Ba2 O5b 104.83(2) 4_546 .
O5b Ba2 O5b 70.531(12) 7_556 .
O5a Ba2 O5b 109.33(2) 6 .
O5a Ba2 O5b 86.810(14) . .
O4 Ba2 O5b 152.69(6) 1_556 .
O3 Ba2 O5b 93.05(11) 7_556 .
O3 Ba2 O5b 125.90(11) 4_546 .
O5b Ba2 O5b 52.918(12) 6 .
O5b Ba2 O1 121.51(14) 4_546 .
O5b Ba2 O1 121.51(14) 7_556 .
O5a Ba2 O1 139.30(16) 6 .
O5a Ba2 O1 139.30(16) . .
O4 Ba2 O1 139.6(3) 1_556 .
O3 Ba2 O1 73.3(2) 7_556 .
O3 Ba2 O1 73.3(2) 4_546 .
O5b Ba2 O1 52.76(18) 6 .
O5b Ba2 O1 52.76(18) . .
O5b Ba2 Al1 99.34(7) 4_546 .
O5b Ba2 Al1 99.34(7) 7_556 .
O5a Ba2 Al1 112.93(8) 6 .
O5a Ba2 Al1 112.93(8) . .
O4 Ba2 Al1 171.2(3) 1_556 .
O3 Ba2 Al1 98.54(13) 7_556 .
O3 Ba2 Al1 98.54(13) 4_546 .
O5b Ba2 Al1 30.52(4) 6 .
O5b Ba2 Al1 30.52(4) . .
O1 Ba2 Al1 31.7(2) . .
O5b Ba2 Ba3 120.57(2) 4_546 7_557
O5b Ba2 Ba3 56.717(12) 7_556 7_557
O5a Ba2 Ba3 101.573(18) 6 7_557
O5a Ba2 Ba3 60.447(12) . 7_557
O4 Ba2 Ba3 53.091(12) 1_556 7_557
O3 Ba2 Ba3 49.62(11) 7_556 7_557
O3 Ba2 Ba3 107.99(11) 4_546 7_557
O5b Ba2 Ba3 153.020(16) 6 7_557
O5b Ba2 Ba3 100.295(11) . 7_557
O1 Ba2 Ba3 116.68(10) . 7_557
Al1 Ba2 Ba3 126.275(16) . 7_557
O5a Ba3 O2 87.19(14) 6 .
O5a Ba3 O2 87.19(14) . .
O5a Ba3 O3 115.23(11) 6 6_556
O5a Ba3 O3 148.09(10) . 6_556
O2 Ba3 O3 61.48(16) . 6_556
O5a Ba3 O3 148.09(10) 6 1_556
O5a Ba3 O3 115.23(11) . 1_556
O2 Ba3 O3 61.48(16) . 1_556
O3 Ba3 O3 56.8(2) 6_556 1_556
O5a Ba3 O4 72.2(2) 6 1_556
O5a Ba3 O4 72.2(2) . 1_556
O2 Ba3 O4 156.9(3) . 1_556
O3 Ba3 O4 136.8(2) 6_556 1_556
O3 Ba3 O4 136.8(2) 1_556 1_556
O5a Ba3 O4 54.8(2) 6 7_546
O5a Ba3 O4 107.6(2) . 7_546
O2 Ba3 O4 87.8(2) . 7_546
O3 Ba3 O4 67.9(3) 6_556 7_546
O3 Ba3 O4 124.3(3) 1_556 7_546
O4 Ba3 O4 88.6(2) 1_556 7_546
O5a Ba3 O4 107.6(2) 6 7_556
O5a Ba3 O4 54.8(2) . 7_556
O2 Ba3 O4 87.8(2) . 7_556
O3 Ba3 O4 124.3(3) 6_556 7_556
O3 Ba3 O4 67.9(3) 1_556 7_556
O4 Ba3 O4 88.6(2) 1_556 7_556
O4 Ba3 O4 162.0(5) 7_546 7_556
O5a Ba3 O5b 126.71(2) 6 1_556
O5a Ba3 O5b 103.328(15) . 1_556
O2 Ba3 O5b 143.97(11) . 1_556
O3 Ba3 O5b 105.85(11) 6_556 1_556
O3 Ba3 O5b 83.13(10) 1_556 1_556
O4 Ba3 O5b 54.5(2) 1_556 1_556
O4 Ba3 O5b 120.2(2) 7_546 1_556
O4 Ba3 O5b 71.8(2) 7_556 1_556
O5a Ba3 O5b 103.328(15) 6 6_556
O5a Ba3 O5b 126.71(2) . 6_556
O2 Ba3 O5b 143.97(11) . 6_556
O3 Ba3 O5b 83.13(10) 6_556 6_556
O3 Ba3 O5b 105.85(10) 1_556 6_556
O4 Ba3 O5b 54.5(2) 1_556 6_556
O4 Ba3 O5b 71.8(2) 7_546 6_556
O4 Ba3 O5b 120.2(2) 7_556 6_556
O5b Ba3 O5b 48.796(12) 1_556 6_556
O5a Ba3 Al1 101.13(7) 6 1_556
O5a Ba3 Al1 101.13(7) . 1_556
O2 Ba3 Al1 170.69(17) . 1_556
O3 Ba3 Al1 110.59(12) 6_556 1_556
O3 Ba3 Al1 110.59(12) 1_556 1_556
O4 Ba3 Al1 32.4(2) 1_556 1_556
O4 Ba3 Al1 93.6(2) 7_546 1_556
O4 Ba3 Al1 93.6(2) 7_556 1_556
O5b Ba3 Al1 30.02(4) 1_556 1_556
O5b Ba3 Al1 30.02(4) 6_556 1_556
O5a Ba3 Ir1 119.16(2) 6 1_556
O5a Ba3 Ir1 119.16(2) . 1_556
O2 Ba3 Ir1 36.08(15) . 1_556
O3 Ba3 Ir1 34.81(10) 6_556 1_556
O3 Ba3 Ir1 34.81(10) 1_556 1_556
O4 Ba3 Ir1 167.0(2) 1_556 1_556
O4 Ba3 Ir1 93.3(2) 7_546 1_556
O4 Ba3 Ir1 93.3(2) 7_556 1_556
O5b Ba3 Ir1 114.020(19) 1_556 1_556
O5b Ba3 Ir1 114.020(19) 6_556 1_556
Al1 Ba3 Ir1 134.61(8) 1_556 1_556
O5a Ba4 O5a 52.814(15) . 6
O5a Ba4 O2 150.38(7) . 5_556
O5a Ba4 O2 150.38(7) 6 5_556
O5a Ba4 O3 140.67(11) . 6
O5a Ba4 O3 110.02(10) 6 6
O2 Ba4 O3 62.82(16) 5_556 6
O5a Ba4 O3 110.02(10) . .
O5a Ba4 O3 140.67(11) 6 .
O2 Ba4 O3 62.82(16) 5_556 .
O3 Ba4 O3 58.0(2) 6 .
O5a Ba4 O5b 17.176(4) . 7_556
O5a Ba4 O5b 64.552(17) 6 7_556
O2 Ba4 O5b 143.689(14) 5_556 7_556
O3 Ba4 O5b 128.83(11) 6 7_556
O3 Ba4 O5b 93.10(10) . 7_556
O5a Ba4 O5b 64.552(17) . 4_546
O5a Ba4 O5b 17.176(4) 6 4_546
O2 Ba4 O5b 143.689(13) 5_556 4_546
O3 Ba4 O5b 93.10(10) 6 4_546
O3 Ba4 O5b 128.83(11) . 4_546
O5b Ba4 O5b 72.459(19) 7_556 4_546
O5a Ba4 O1 59.5(2) . 7_556
O5a Ba4 O1 111.4(2) 6 7_556
O2 Ba4 O1 92.1(2) 5_556 7_556
O3 Ba4 O1 129.1(2) 6 7_556
O3 Ba4 O1 71.3(2) . 7_556
O5b Ba4 O1 52.9(2) 7_556 7_556
O5b Ba4 O1 123.9(2) 4_546 7_556
O5a Ba4 O1 111.4(2) . 7_546
O5a Ba4 O1 59.5(2) 6 7_546
O2 Ba4 O1 92.1(2) 5_556 7_546
O3 Ba4 O1 71.3(2) 6 7_546
O3 Ba4 O1 129.1(2) . 7_546
O5b Ba4 O1 123.9(2) 7_556 7_546
O5b Ba4 O1 52.9(2) 4_546 7_546
O1 Ba4 O1 158.2(4) 7_556 7_546
O5a Ba4 O2 79.70(12) . .
O5a Ba4 O2 79.70(12) 6 .
O2 Ba4 O2 87.6(2) 5_556 .
O3 Ba4 O2 136.55(14) 6 .
O3 Ba4 O2 136.55(14) . .
O5b Ba4 O2 94.06(11) 7_556 .
O5b Ba4 O2 94.06(11) 4_546 .
O1 Ba4 O2 79.4(2) 7_556 .
O1 Ba4 O2 79.4(2) 7_546 .
O5a Ba4 Ir1 145.54(2) . .
O5a Ba4 Ir1 145.54(2) 6 .
O2 Ba4 Ir1 36.91(16) 5_556 .
O3 Ba4 Ir1 35.59(10) 6 .
O3 Ba4 Ir1 35.59(10) . .
O5b Ba4 Ir1 128.47(2) 7_556 .
O5b Ba4 Ir1 128.47(2) 4_546 .
O1 Ba4 Ir1 98.06(19) 7_556 .
O1 Ba4 Ir1 98.06(19) 7_546 .
O2 Ba4 Ir1 124.50(14) . .
O5a Ba4 Al1 31.03(6) . 7_556
O5a Ba4 Al1 83.52(6) 6 7_556
O2 Ba4 Al1 120.35(8) 5_556 7_556
O3 Ba4 Al1 142.59(12) 6 7_556
O3 Ba4 Al1 89.04(12) . 7_556
O5b Ba4 Al1 26.65(7) 7_556 7_556
O5b Ba4 Al1 95.46(7) 4_546 7_556
O1 Ba4 Al1 28.5(2) 7_556 7_556
O1 Ba4 Al1 139.8(2) 7_546 7_556
O2 Ba4 Al1 79.02(10) . 7_556
Ir1 Ba4 Al1 122.08(6) . 7_556
O5b Al1 O5b 105.7(3) 6 .
O5b Al1 O1 103.7(3) 6 .
O5b Al1 O1 103.7(3) . .
O5b Al1 O4 113.0(3) 6 .
O5b Al1 O4 113.0(3) . .
O1 Al1 O4 116.6(6) . .
O5b Al1 O5a 26.556(15) 6 4_546
O5b Al1 O5a 130.7(3) . 4_546
O1 Al1 O5a 101.66(14) . 4_546
O4 Al1 O5a 91.57(15) . 4_546
O5b Al1 O5a 130.7(3) 6 7_556
O5b Al1 O5a 26.556(15) . 7_556
O1 Al1 O5a 101.66(14) . 7_556
O4 Al1 O5a 91.57(15) . 7_556
O5a Al1 O5a 152.1(3) 4_546 7_556
O5b Al1 Ba3 74.87(16) 6 1_554
O5b Al1 Ba3 74.87(16) . 1_554
O1 Al1 Ba3 177.4(5) . 1_554
O4 Al1 Ba3 65.9(4) . 1_554
O5a Al1 Ba3 78.01(14) 4_546 1_554
O5a Al1 Ba3 78.01(14) 7_556 1_554
O5b Al1 Ba2 65.27(13) 6 .
O5b Al1 Ba2 65.27(13) . .
O1 Al1 Ba2 66.9(4) . .
O4 Al1 Ba2 176.5(5) . .
O5a Al1 Ba2 87.59(12) 4_546 .
O5a Al1 Ba2 87.59(12) 7_556 .
Ba3 Al1 Ba2 110.58(14) 1_554 .
O5b Al1 Ba1 126.64(13) 6 .
O5b Al1 Ba1 126.64(13) . .
O1 Al1 Ba1 58.1(4) . .
O4 Al1 Ba1 58.6(4) . .
O5a Al1 Ba1 102.64(13) 4_546 .
O5a Al1 Ba1 102.64(13) 7_556 .
Ba3 Al1 Ba1 124.48(13) 1_554 .
Ba2 Al1 Ba1 124.95(14) . .
O5b Al1 Ba4 134.90(19) 6 7_556
O5b Al1 Ba4 51.13(9) . 7_556
O1 Al1 Ba4 58.27(10) . 7_556
O4 Al1 Ba4 111.90(19) . 7_556
O5a Al1 Ba4 153.88(18) 4_546 7_556
O5a Al1 Ba4 43.46(7) 7_556 7_556
Ba3 Al1 Ba4 121.24(7) 1_554 7_556
Ba2 Al1 Ba4 69.66(7) . 7_556
Ba1 Al1 Ba4 81.49(9) . 7_556
O5b Al1 Ba4 51.13(9) 6 7_546
O5b Al1 Ba4 134.90(19) . 7_546
O1 Al1 Ba4 58.27(10) . 7_546
O4 Al1 Ba4 111.90(19) . 7_546
O5a Al1 Ba4 43.46(7) 4_546 7_546
O5a Al1 Ba4 153.88(18) 7_556 7_546
Ba3 Al1 Ba4 121.24(7) 1_554 7_546
Ba2 Al1 Ba4 69.66(7) . 7_546
Ba1 Al1 Ba4 81.49(9) . 7_546
Ba4 Al1 Ba4 113.56(12) 7_556 7_546
O5b Al1 Ba3 65.67(7) 6 7_546
O5b Al1 Ba3 151.0(2) . 7_546
O1 Al1 Ba3 105.3(3) . 7_546
O4 Al1 Ba3 53.81(5) . 7_546
O5a Al1 Ba3 39.93(7) 4_546 7_546
O5a Al1 Ba3 143.09(17) 7_556 7_546
Ba3 Al1 Ba3 76.10(7) 1_554 7_546
Ba2 Al1 Ba3 126.12(5) . 7_546
Ba1 Al1 Ba3 72.02(7) . 7_546
Ba4 Al1 Ba3 153.51(14) 7_556 7_546
Ba4 Al1 Ba3 62.92(3) 7_546 7_546
Al1 O1 Ba1 90.2(4) . .
Al1 O1 Ba1 169.7(7) . 5_656
Ba1 O1 Ba1 100.1(4) . 5_656
Al1 O1 Ba2 81.5(5) . .
Ba1 O1 Ba2 171.6(5) . .
Ba1 O1 Ba2 88.3(3) 5_656 .
Al1 O1 Ba4 93.3(3) . 7_556
Ba1 O1 Ba4 100.4(2) . 7_556
Ba1 O1 Ba4 85.0(2) 5_656 7_556
Ba2 O1 Ba4 80.2(2) . 7_556
Al1 O1 Ba4 93.3(3) . 7_546
Ba1 O1 Ba4 100.4(2) . 7_546
Ba1 O1 Ba4 85.0(2) 5_656 7_546
Ba2 O1 Ba4 80.2(2) . 7_546
Ba4 O1 Ba4 158.2(4) 7_556 7_546
Ir1 O2 Ba4 92.6(3) 1_556 5_556
Ir1 O2 Ba3 92.8(3) 1_556 .
Ba4 O2 Ba3 174.6(3) 5_556 .
Ir1 O2 Ba1 85.61(14) 1_556 7_546
Ba4 O2 Ba1 88.47(14) 5_556 7_546
Ba3 O2 Ba1 91.94(14) . 7_546
Ir1 O2 Ba1 85.61(14) 1_556 7_556
Ba4 O2 Ba1 88.47(14) 5_556 7_556
Ba3 O2 Ba1 91.94(14) . 7_556
Ba1 O2 Ba1 170.6(3) 7_546 7_556
Ir1 O2 Ba4 175.0(3) 1_556 .
Ba4 O2 Ba4 92.4(2) 5_556 .
Ba3 O2 Ba4 82.22(19) . .
Ba1 O2 Ba4 94.53(14) 7_546 .
Ba1 O2 Ba4 94.53(14) 7_556 .
Ir1 O3 Ba2 172.6(3) . 7_556
Ir1 O3 Ba1 93.23(18) . 3_455
Ba2 O3 Ba1 93.82(15) 7_556 3_455
Ir1 O3 Ba4 88.59(18) . .
Ba2 O3 Ba4 89.32(15) 7_556 .
Ba1 O3 Ba4 89.50(15) 3_455 .
Ir1 O3 Ba3 89.36(18) . 1_554
Ba2 O3 Ba3 84.02(13) 7_556 1_554
Ba1 O3 Ba3 170.6(2) 3_455 1_554
Ba4 O3 Ba3 99.56(16) . 1_554
Ir1 O3 Ba1 90.23(18) . 7
Ba2 O3 Ba1 93.13(15) 7_556 7
Ba1 O3 Ba1 79.81(13) 3_455 7
Ba4 O3 Ba1 169.2(2) . 7
Ba3 O3 Ba1 91.19(15) 1_554 7
Al1 O4 Ba2 174.8(6) . 1_554
Al1 O4 Ba1 89.5(5) . .
Ba2 O4 Ba1 95.7(4) 1_554 .
Al1 O4 Ba3 81.7(5) . 1_554
Ba2 O4 Ba3 93.0(3) 1_554 1_554
Ba1 O4 Ba3 171.2(5) . 1_554
Al1 O4 Ba3 99.0(2) . 7_546
Ba2 O4 Ba3 81.0(2) 1_554 7_546
Ba1 O4 Ba3 90.0(2) . 7_546
Ba3 O4 Ba3 91.4(2) 1_554 7_546
Al1 O4 Ba3 99.0(2) . 7_556
Ba2 O4 Ba3 81.0(2) 1_554 7_556
Ba1 O4 Ba3 90.0(2) . 7_556
Ba3 O4 Ba3 91.4(2) 1_554 7_556
Ba3 O4 Ba3 162.0(5) 7_546 7_556
O5b O5a Al1 58.79(13) 7_556 7_556
Al1 O5a Ba4 105.51(13) 7_556 .
O5b O5a Ba3 161.647(12) 7_556 .
Al1 O5a Ba3 111.34(12) 7_556 .
Ba4 O5a Ba3 96.23(2) . .
Al1 O5a Ba2 129.09(14) 7_556 .
Ba4 O5a Ba2 104.83(2) . .
Ba3 O5a Ba2 104.812(16) . .
O5a O5b Al1 94.66(12) 7_556 .
Al1 O5b Ba2 156.08(15) . 7_556
Al1 O5b Ba4 102.22(15) . 7_556
Ba2 O5b Ba4 98.664(16) 7_556 7_556
Al1 O5b Ba2 84.20(13) . .
Ba2 O5b Ba2 109.469(12) 7_556 .
Ba4 O5b Ba2 84.506(17) 7_556 .
Al1 O5b Ba3 75.11(15) . 1_554
Ba2 O5b Ba3 81.053(15) 7_556 1_554
Ba4 O5b Ba3 155.780(19) 7_556 1_554
Ba2 O5b Ba3 118.631(13) . 1_554

loop_
_geom_bond_atom_site_label_1
_geom_bond_atom_site_label_2
_geom_bond_distance
_geom_bond_site_symmetry_2
Ir1 O3 1.970(5) 5
Ir1 O3 1.970(5) .
Ir1 O3 1.970(5) 2
Ir1 O3 1.970(5) 6
Ir1 O2 2.034(7) 5_556
Ir1 O2 2.034(7) 1_554
Ir1 Ba4 3.3833(7) 5
Ir1 Ba4 3.3833(7) .
Ir1 Ba3 3.4497(6) 5_556
Ir1 Ba3 3.4497(6) 1_554
Ir1 Ba1 3.4848(4) 3_455
Ir1 Ba1 3.4848(4) 7_545
Ba1 O1 2.743(12) .
Ba1 O4 2.757(11) .
Ba1 O1 2.761(11) 5_656
Ba1 O3 2.766(5) 8
Ba1 O3 2.766(5) 3_545
Ba1 O3 2.867(5) 4_545
Ba1 O3 2.867(5) 7
Ba1 O2 2.9897(6) 7_546
Ba1 O2 2.9897(6) 7_556
Ba1 Al1 3.232(5) .
Ba1 Ir1 3.4848(4) 3_545
Ba1 Ir1 3.4848(4) 3
Ba2 O5b 2.5357(4) 4_546
Ba2 O5b 2.5357(4) 7_556
Ba2 O5a 2.6059(5) 6
Ba2 O5a 2.6059(5) .
Ba2 O4 2.708(12) 1_556
Ba2 O3 2.712(5) 7_556
Ba2 O3 2.712(5) 4_546
Ba2 O5b 2.9239(6) 6
Ba2 O5b 2.9239(6) .
Ba2 O1 2.978(13) .
Ba2 Al1 3.203(4) .
Ba2 Ba3 3.7268(6) 7_557
Ba3 O5a 2.5442(6) 6
Ba3 O5a 2.5442(6) .
Ba3 O2 2.688(7) .
Ba3 O3 2.854(5) 6_556
Ba3 O3 2.854(5) 1_556
Ba3 O4 2.913(12) 1_556
Ba3 O4 3.017(2) 7_546
Ba3 O4 3.017(2) 7_556
Ba3 O5b 3.1538(7) 1_556
Ba3 O5b 3.1538(7) 6_556
Ba3 Al1 3.157(5) 1_556
Ba3 Ir1 3.4497(6) 1_556
Ba4 O5a 2.5425(6) .
Ba4 O5a 2.5425(6) 6
Ba4 O2 2.615(7) 5_556
Ba4 O3 2.800(5) 6
Ba4 O3 2.800(5) .
Ba4 O5b 2.8371(6) 7_556
Ba4 O5b 2.8371(6) 4_546
Ba4 O1 3.034(2) 7_556
Ba4 O1 3.034(2) 7_546
Ba4 O2 3.057(7) .
Ba4 Al1 3.562(2) 7_556
Al1 O5b 1.635(3) 6
Al1 O5b 1.635(3) .
Al1 O1 1.701(13) .
Al1 O4 1.708(13) .
Al1 O5a 1.9051(12) 4_546
Al1 O5a 1.9051(12) 7_556
Al1 Ba3 3.157(5) 1_554
Al1 Ba4 3.562(2) 7_556
Al1 Ba4 3.562(2) 7_546
Al1 Ba3 3.692(2) 7_546
O1 Ba1 2.761(11) 5_656
O1 Ba4 3.034(2) 7_556
O1 Ba4 3.034(2) 7_546
O2 Ir1 2.034(7) 1_556
O2 Ba4 2.615(7) 5_556
O2 Ba1 2.9897(6) 7_546
O2 Ba1 2.9897(6) 7_556
O3 Ba2 2.712(5) 7_556
O3 Ba1 2.766(5) 3_455
O3 Ba3 2.854(5) 1_554
O3 Ba1 2.867(5) 7
O4 Ba2 2.708(12) 1_554
O4 Ba3 2.913(12) 1_554
O4 Ba3 3.017(2) 7_546
O4 Ba3 3.017(2) 7_556
O5a O5b 0.8545 7_556
O5a Al1 1.9051(12) 7_556
O5b O5a 0.8545 7_556
O5b Ba2 2.5357(4) 7_556
O5b Ba4 2.8371(6) 7_556
O5b Ba3 3.1538(7) 1_554
